data_9017412
loop_
_publ_author_name
'Demichelis, R.'
'Raiteri, P.'
'Gale, J. D.'
'Dovesi, R.'

_publ_section_title
;
 The multiple structures of vaterite
;
_journal_name_full 'Crystal Growth & Design'
_journal_page_first 2247
_journal_page_last 2251
_journal_volume 13
_journal_year 2013
_chemical_compound_source theoretical
_chemical_formula_sum 'C Ca O3'
_chemical_name_mineral Vaterite
_space_group_IT_number 1
_space_group_name_Hall 'C 1'
_space_group_name_H-M_alt 'C 1'
_symmetry_space_group_name_H-M 'C 1'
_cell_angle_alpha 90.46
_cell_angle_beta 99.78
_cell_angle_gamma 90.24
_cell_length_a 12.353
_cell_length_b 7.102
_cell_length_c 25.733
_cell_formula_units_Z 36
_cell_volume 2224.666
_database_code_amcsd 0019865
_exptl_crystal_density_diffrn 2.689
_cod_data_source_file inputs/fixed/downloads/14/14771.cif
_cod_data_source_block 14771
_cod_original_formula_sum 'Ca C O3'
_cod_database_code 9017412

loop_
_space_group_symop_operation_xyz
x,y,z
1/2+x,1/2+y,z

loop_
_atom_site_label
_atom_site_fract_x
_atom_site_fract_y
_atom_site_fract_z
Ca1 0.40860 0.78490 0.49570
Ca2 0.07610 0.72310 0.50190
Ca3 0.12730 0.74680 0.66720
Ca4 0.87430 0.27390 0.33110
Ca5 0.82600 0.73330 0.67060
Ca6 0.18290 0.25610 0.33370
Ca7 0.88380 0.75850 0.83720
Ca8 0.12720 0.23820 0.16560
Ca9 0.97060 0.21700 0.66330
Ca10 0.02310 0.78580 0.33530
Ca11 0.19100 0.78860 0.83140
Ca12 0.81360 0.23490 0.16440
Ca13 0.03830 0.23820 0.83050
Ca14 0.95530 0.76480 0.16980
Ca15 0.10210 0.25330 0.99820
Ca16 0.90570 0.72270 0.00420
Ca17 0.73470 0.76630 0.50280
Ca18 0.75280 0.21660 0.99720
C1 0.19010 0.09970 0.74410
C2 0.80930 0.90830 0.25500
C3 0.00740 0.54220 0.75580
C4 0.99640 0.45970 0.24520
C5 0.76010 0.39730 0.58330
C6 0.23260 0.61180 0.41630
C7 0.81770 0.10350 0.75000
C8 0.18290 0.90030 0.25010
C9 0.93820 0.94870 0.57840
C10 0.05360 0.05110 0.42120
C11 0.72760 0.94640 0.91100
C12 0.27760 0.04000 0.08880
C13 0.04650 0.89570 0.92180
C14 0.96470 0.09730 0.07880
C15 0.62860 0.89640 0.58900
C16 0.36380 0.11320 0.41130
C17 0.09380 0.59470 0.08350
C18 0.91130 0.39350 0.91640
O1 0.77800 0.45230 0.53760
O2 0.22190 0.57390 0.46490
O3 0.05990 0.93950 0.87420
O4 0.94030 0.05660 0.12440
O5 0.84050 0.04970 0.70480
O6 0.16100 0.93530 0.29690
O7 0.72260 0.81560 0.59180
O8 0.27470 0.19290 0.41960
O9 0.02960 0.59100 0.80550
O10 0.98470 0.40550 0.19600
O11 0.93060 0.12910 0.57450
O12 0.06270 0.87070 0.42300
O13 0.57500 0.93060 0.54220
O14 0.43460 0.05460 0.44990
O15 0.96040 0.88080 0.62590
O16 0.03760 0.12820 0.37500
O17 0.59110 0.93990 0.63120
O18 0.37890 0.09390 0.36260
O19 0.85170 0.44630 0.87270
O20 0.16340 0.54370 0.12370
O21 0.92420 0.84390 0.53690
O22 0.06050 0.14610 0.46440
O23 0.72020 0.84590 0.86880
O24 0.28380 0.09350 0.13780
O25 0.14840 0.07610 0.69440
O26 0.85470 0.95390 0.30280
O27 0.87620 0.05790 0.79450
O28 0.11540 0.93820 0.20750
O29 0.74290 0.87390 0.95790
O30 0.26570 0.15860 0.05100
O31 0.78680 0.67310 0.75530
O32 0.22130 0.30720 0.24900
O33 0.82560 0.43490 0.62690
O34 0.16340 0.55570 0.37610
O35 0.11460 0.94620 0.96300
O36 0.90750 0.03930 0.03500
O37 0.67200 0.29970 0.58500
O38 0.31740 0.71100 0.41020
O39 0.00380 0.31170 0.91460
O40 0.00330 0.67550 0.08960
O41 0.99530 0.36570 0.74490
O42 0.98950 0.63740 0.25440
O43 0.96060 0.79690 0.92600
O44 0.05000 0.20090 0.07790
O45 0.99790 0.66560 0.71930
O46 0.01320 0.34230 0.28320
O47 0.73250 0.20790 0.75010
O48 0.27610 0.82450 0.24670
O49 0.88280 0.41930 0.96220
O50 0.10970 0.56840 0.03490
O51 0.13720 0.05140 0.78070
O52 0.84980 0.96010 0.21450
O53 0.72030 0.12740 0.90840
O54 0.28530 0.86240 0.07930

loop_
_cod_related_entry_id
_cod_related_entry_database
_cod_related_entry_code
1 AMCSD 0019865
